data_2212889
loop_
_publ_author_name
'Lerner, Hans-Wolfram'
'Bolte, Michael'

_publ_section_title
{\m~4~-3,3'-Bi[tricyclo[2.2.1.0^2,6^]heptaphosphane](4{-})}tetrakis[bis(1,2-dimethoxyethane)sodium(I)]
_journal_coeditor_code HB2311
_journal_issue 4
_journal_name_full 'Acta Crystallographica Section E'
_journal_page_first m1013
_journal_page_last m1014
_journal_paper_doi 10.1107/S1600536807010100
_journal_volume 63
_journal_year 2007
_chemical_formula_iupac '[Na4 (P14) (C4 H10 O2)8]'
_chemical_formula_moiety 'C32 H80 Na4 O16 P14'
_chemical_formula_sum 'C32 H80 Na4 O16 P14'
_chemical_formula_weight 1246.50
_chemical_name_systematic
;
{\m~4~-3,3'-Bi[tricyclo[2.2.1.0^2,6^]heptaphosphane](4-)}tetrakis[bis(1,2-
dimethoxyethane)sodium(I)]
;
_space_group_IT_number 14
_symmetry_cell_setting monoclinic
_symmetry_space_group_name_Hall '-P 2ybc'
_symmetry_space_group_name_H-M 'P 1 21/c 1'
_atom_sites_solution_hydrogens geom
_atom_sites_solution_primary direct
_atom_sites_solution_secondary difmap
_audit_creation_method SHELXL-97
_cell_angle_alpha 90.00
_cell_angle_beta 101.320(10)
_cell_angle_gamma 90.00
_cell_formula_units_Z 2
_cell_length_a 12.444(2)
_cell_length_b 20.264(3)
_cell_length_c 12.874(2)
_cell_measurement_reflns_used 6420
_cell_measurement_temperature 173(2)
_cell_measurement_theta_max 25.2
_cell_measurement_theta_min 3.5
_cell_volume 3183.2(9)
_computing_cell_refinement X-AREA
_computing_data_collection 'X-AREA (Stoe & Cie, 2001)'
_computing_data_reduction X-AREA
_computing_molecular_graphics 'XP in SHELXTL-Plus (Sheldrick, 1991)'
_computing_publication_material 'SHELXL97 and PLATON'
_computing_structure_refinement 'SHELXL97 (Sheldrick, 1997)'
_computing_structure_solution 'SHELXS97 (Sheldrick, 1997)'
_diffrn_ambient_temperature 173(2)
_diffrn_measured_fraction_theta_full 0.987
_diffrn_measured_fraction_theta_max 0.979
_diffrn_measurement_device_type 'Stoe IPDSII two-circle'
_diffrn_measurement_method \w
_diffrn_radiation_monochromator graphite
_diffrn_radiation_source 'fine-focus sealed tube'
_diffrn_radiation_type MoK\a
_diffrn_radiation_wavelength 0.71073
_diffrn_reflns_av_R_equivalents 0.0897
_diffrn_reflns_av_sigmaI/netI 0.1855
_diffrn_reflns_limit_h_max 14
_diffrn_reflns_limit_h_min -14
_diffrn_reflns_limit_k_max 24
_diffrn_reflns_limit_k_min -24
_diffrn_reflns_limit_l_max 11
_diffrn_reflns_limit_l_min -15
_diffrn_reflns_number 9106
_diffrn_reflns_theta_full 25.14
_diffrn_reflns_theta_max 25.14
_diffrn_reflns_theta_min 3.49
_exptl_absorpt_coefficient_mu 0.449
_exptl_absorpt_correction_T_max 0.944
_exptl_absorpt_correction_T_min 0.892
_exptl_absorpt_correction_type multi-scan
_exptl_absorpt_process_details '(MULABS; Spek, 2003; Blessing, 1995)'
_exptl_crystal_colour yellow
_exptl_crystal_density_diffrn 1.300
_exptl_crystal_density_method 'not measured'
_exptl_crystal_description 'cut needle'
_exptl_crystal_F_000 1308
_exptl_crystal_size_max 0.26
_exptl_crystal_size_mid 0.14
_exptl_crystal_size_min 0.13
_refine_diff_density_max 0.317
_refine_diff_density_min -0.288
_refine_ls_extinction_method none
_refine_ls_goodness_of_fit_ref 0.892
_refine_ls_hydrogen_treatment constr
_refine_ls_matrix_type full
_refine_ls_number_parameters 298
_refine_ls_number_reflns 5581
_refine_ls_number_restraints 0
_refine_ls_restrained_S_all 0.892
_refine_ls_R_factor_all 0.1679
_refine_ls_R_factor_gt 0.0682
_refine_ls_shift/su_max 0.000
_refine_ls_shift/su_mean 0.000
_refine_ls_structure_factor_coef Fsqd
_refine_ls_weighting_details 'calc w=1/[\s^2^(Fo^2^)+(0.02P)^2^] where P=(Fo^2^+2Fc^2^)/3'
_refine_ls_weighting_scheme calc
_refine_ls_wR_factor_gt 0.0964
_refine_ls_wR_factor_ref 0.1222
_reflns_number_gt 2557
_reflns_number_total 5581
_reflns_threshold_expression I>2\s(I)
_cod_data_source_file hb2311.cif
_cod_data_source_block I
_cod_original_sg_symbol_H-M 'P 21/c'
_cod_database_code 2212889
_cod_database_fobs_code 2212889

loop_
_symmetry_equiv_pos_as_xyz
'x, y, z'
'-x, y+1/2, -z+1/2'
'-x, -y, -z'
'x, -y-1/2, z-1/2'

loop_
_atom_site_type_symbol
_atom_site_label
_atom_site_fract_x
_atom_site_fract_y
_atom_site_fract_z
_atom_site_U_iso_or_equiv
_atom_site_adp_type
_atom_site_calc_flag
_atom_site_refinement_flags
_atom_site_occupancy
Na Na1 0.71143(18) 0.37461(13) 0.1408(2) 0.0496(7) Uani d . 1
Na Na2 0.83111(16) 0.60389(11) 0.6357(2) 0.0428(6) Uani d . 1
P P1 0.93175(13) 0.58077(8) 0.34493(17) 0.0462(4) Uani d . 1
P P2 0.93465(13) 0.51308(10) 0.20687(16) 0.0525(5) Uani d . 1
P P3 0.93641(12) 0.41337(9) 0.26492(16) 0.0453(5) Uani d . 1
P P4 0.83808(12) 0.42619(8) 0.38504(14) 0.0379(4) Uani d . 1
P P5 0.91180(11) 0.51427(9) 0.47426(14) 0.0364(4) Uani d . 1
P P6 0.77460(13) 0.55614(9) 0.23084(17) 0.0510(5) Uani d . 1
P P7 0.69360(11) 0.47926(9) 0.30377(15) 0.0430(4) Uani d . 1
C C1 0.8413(7) 0.2517(5) 0.0411(10) 0.114(4) Uani d . 1
H H1A 0.8327 0.2835 -0.0172 0.171 Uiso calc R 1
H H1B 0.8342 0.2067 0.0124 0.171 Uiso calc R 1
H H1C 0.9137 0.2571 0.0866 0.171 Uiso calc R 1
O O2 0.7599(6) 0.2627(3) 0.1008(7) 0.100(2) Uani d . 1
C C3 0.7613(8) 0.2214(5) 0.1838(13) 0.131(6) Uani d . 1
H H3A 0.8332 0.2261 0.2323 0.158 Uiso calc R 1
H H3B 0.7569 0.1756 0.1564 0.158 Uiso calc R 1
C C4 0.6786(11) 0.2293(5) 0.2443(10) 0.112(4) Uani d . 1
H H4A 0.6181 0.1986 0.2157 0.135 Uiso calc R 1
H H4B 0.7093 0.2151 0.3177 0.135 Uiso calc R 1
O O5 0.6363(5) 0.2884(3) 0.2487(7) 0.102(2) Uani d . 1
C C6 0.5682(8) 0.2984(5) 0.3196(9) 0.104(3) Uani d . 1
H H6A 0.5417 0.3441 0.3142 0.157 Uiso calc R 1
H H6B 0.6087 0.2901 0.3917 0.157 Uiso calc R 1
H H6C 0.5056 0.2682 0.3034 0.157 Uiso calc R 1
C C11 0.9508(7) 0.7460(5) 0.6092(11) 0.147(6) Uani d . 1
H H11A 0.9806 0.7235 0.5537 0.221 Uiso calc R 1
H H11B 0.9974 0.7368 0.6783 0.221 Uiso calc R 1
H H11C 0.9488 0.7937 0.5962 0.221 Uiso calc R 1
O O12 0.8432(4) 0.7227(3) 0.6084(6) 0.0789(18) Uani d . 1
C C13 0.7897(10) 0.7520(5) 0.6842(12) 0.125(5) Uani d . 1
H H13A 0.7096 0.7462 0.6603 0.150 Uiso calc R 1
H H13B 0.8049 0.8000 0.6864 0.150 Uiso calc R 1
C C14 0.8222(9) 0.7248(6) 0.7944(11) 0.119(5) Uani d . 1
H H14A 0.9024 0.7292 0.8193 0.143 Uiso calc R 1
H H14B 0.7852 0.7498 0.8434 0.143 Uiso calc R 1
O O15 0.7924(4) 0.6587(3) 0.7937(5) 0.0669(16) Uani d . 1
C C16 0.8341(7) 0.6277(5) 0.8928(8) 0.090(3) Uani d . 1
H H16A 0.8121 0.5812 0.8893 0.135 Uiso calc R 1
H H16B 0.8047 0.6499 0.9489 0.135 Uiso calc R 1
H H16C 0.9143 0.6307 0.9084 0.135 Uiso calc R 1
C C21 0.4411(5) 0.3576(4) 0.0220(8) 0.083(3) Uani d . 1
H H21A 0.4426 0.3391 0.0926 0.125 Uiso calc R 1
H H21B 0.4349 0.3217 -0.0299 0.125 Uiso calc R 1
H H21C 0.3781 0.3872 0.0031 0.125 Uiso calc R 1
O O22 0.5388(3) 0.3932(3) 0.0222(4) 0.0618(14) Uani d . 1
C C23 0.5451(5) 0.4220(4) -0.0758(6) 0.066(2) Uani d . 1
H H23A 0.4864 0.4553 -0.0950 0.079 Uiso calc R 1
H H23B 0.5349 0.3878 -0.1317 0.079 Uiso calc R 1
C C24 0.6527(6) 0.4535(4) -0.0682(7) 0.069(2) Uani d . 1
H H24A 0.6565 0.4748 -0.1365 0.083 Uiso calc R 1
H H24B 0.6620 0.4882 -0.0129 0.083 Uiso calc R 1
O O25 0.7376(3) 0.4069(3) -0.0429(4) 0.0662(15) Uani d . 1
C C26 0.8425(6) 0.4307(5) -0.0602(7) 0.087(3) Uani d . 1
H H26A 0.8978 0.3960 -0.0415 0.130 Uiso calc R 1
H H26B 0.8644 0.4696 -0.0158 0.130 Uiso calc R 1
H H26C 0.8364 0.4426 -0.1349 0.130 Uiso calc R 1
C C31 0.7259(5) 0.4541(3) 0.6451(7) 0.057(2) Uani d . 1
H H31A 0.8026 0.4398 0.6626 0.085 Uiso calc R 1
H H31B 0.7010 0.4542 0.5680 0.085 Uiso calc R 1
H H31C 0.6805 0.4236 0.6770 0.085 Uiso calc R 1
O O32 0.7166(3) 0.5186(2) 0.6851(4) 0.0451(11) Uani d . 1
C C33 0.6065(4) 0.5427(3) 0.6607(6) 0.052(2) Uani d . 1
H H33A 0.5975 0.5774 0.7125 0.062 Uiso calc R 1
H H33B 0.5557 0.5063 0.6682 0.062 Uiso calc R 1
C C34 0.5759(4) 0.5706(3) 0.5512(6) 0.0516(19) Uani d . 1
H H34A 0.5876 0.5373 0.4983 0.062 Uiso calc R 1
H H34B 0.4977 0.5836 0.5360 0.062 Uiso calc R 1
O O35 0.6438(3) 0.6271(2) 0.5459(4) 0.0516(13) Uani d . 1
C C36 0.6216(6) 0.6576(4) 0.4445(7) 0.070(2) Uani d . 1
H H36A 0.6700 0.6957 0.4446 0.104 Uiso calc R 1
H H36B 0.5451 0.6721 0.4281 0.104 Uiso calc R 1
H H36C 0.6346 0.6258 0.3908 0.104 Uiso calc R 1

loop_
_atom_site_aniso_label
_atom_site_aniso_U_11
_atom_site_aniso_U_22
_atom_site_aniso_U_33
_atom_site_aniso_U_12
_atom_site_aniso_U_13
_atom_site_aniso_U_23
Na1 0.0419(12) 0.0569(16) 0.0454(19) 0.0001(12) -0.0029(11) -0.0058(14)
Na2 0.0320(11) 0.0456(14) 0.0496(18) -0.0006(10) 0.0044(11) -0.0067(13)
P1 0.0433(8) 0.0382(9) 0.0508(12) -0.0062(8) -0.0062(8) 0.0030(10)
P2 0.0420(9) 0.0753(13) 0.0388(12) -0.0129(9) 0.0045(8) 0.0016(11)
P3 0.0298(7) 0.0562(11) 0.0469(12) 0.0055(7) 0.0000(7) -0.0164(10)
P4 0.0352(7) 0.0387(9) 0.0376(11) -0.0025(7) 0.0016(7) -0.0006(8)
P5 0.0304(7) 0.0425(9) 0.0349(10) 0.0018(7) 0.0029(7) -0.0048(9)
P6 0.0462(9) 0.0468(10) 0.0520(13) 0.0042(8) -0.0098(9) 0.0065(10)
P7 0.0285(7) 0.0518(10) 0.0462(12) 0.0025(7) 0.0011(7) -0.0064(10)
C1 0.079(6) 0.106(8) 0.154(13) 0.007(6) 0.015(7) -0.034(8)
O2 0.121(5) 0.071(4) 0.113(7) 0.013(4) 0.036(5) -0.015(4)
C3 0.086(7) 0.070(7) 0.238(19) 0.002(6) 0.033(9) 0.051(9)
C4 0.142(10) 0.080(8) 0.115(11) 0.008(7) 0.027(8) 0.004(7)
O5 0.116(5) 0.066(4) 0.137(7) 0.021(4) 0.057(5) 0.032(4)
C6 0.108(7) 0.109(8) 0.101(10) 0.008(6) 0.030(7) 0.027(7)
C11 0.087(7) 0.140(10) 0.190(14) -0.057(7) -0.036(7) 0.113(9)
O12 0.074(3) 0.054(3) 0.100(5) -0.010(3) -0.005(3) 0.007(3)
C13 0.139(10) 0.052(6) 0.162(15) 0.020(6) -0.021(10) -0.033(8)
C14 0.115(8) 0.111(9) 0.131(13) -0.005(7) 0.025(8) -0.077(9)
O15 0.056(3) 0.070(4) 0.077(5) -0.005(3) 0.018(3) -0.030(3)
C16 0.075(5) 0.140(9) 0.055(7) -0.011(6) 0.012(5) -0.021(7)
C21 0.046(4) 0.094(6) 0.102(8) -0.015(4) -0.003(4) 0.015(6)
O22 0.045(2) 0.080(3) 0.054(4) -0.009(2) -0.007(2) 0.010(3)
C23 0.050(4) 0.095(6) 0.045(5) 0.019(4) -0.008(3) 0.005(5)
C24 0.083(5) 0.074(5) 0.053(6) 0.010(4) 0.018(4) 0.017(5)
O25 0.049(3) 0.084(4) 0.063(4) 0.001(3) 0.005(2) 0.008(3)
C26 0.057(4) 0.144(9) 0.055(6) -0.015(5) -0.001(4) 0.001(6)
C31 0.050(4) 0.051(4) 0.069(6) -0.008(3) 0.012(4) -0.001(4)
O32 0.034(2) 0.050(3) 0.050(3) -0.003(2) 0.0066(19) -0.007(3)
C33 0.032(3) 0.061(4) 0.063(6) -0.007(3) 0.009(3) -0.017(4)
C34 0.029(3) 0.065(5) 0.057(5) -0.005(3) -0.002(3) -0.006(4)
O35 0.041(2) 0.053(3) 0.056(4) -0.004(2) -0.001(2) -0.003(3)
C36 0.073(5) 0.073(5) 0.056(6) 0.005(4) -0.005(4) 0.009(5)

loop_
_atom_type_symbol
_atom_type_description
_atom_type_scat_dispersion_real
_atom_type_scat_dispersion_imag
_atom_type_scat_source
C C 0.0033 0.0016 'International Tables Vol C Tables 4.2.6.8 and 6.1.1.4'
H H 0.0000 0.0000 'International Tables Vol C Tables 4.2.6.8 and 6.1.1.4'
Na Na 0.0362 0.0249 'International Tables Vol C Tables 4.2.6.8 and 6.1.1.4'
O O 0.0106 0.0060 'International Tables Vol C Tables 4.2.6.8 and 6.1.1.4'
P P 0.1023 0.0942 'International Tables Vol C Tables 4.2.6.8 and 6.1.1.4'

loop_
_geom_angle_atom_site_label_1
_geom_angle_atom_site_label_2
_geom_angle_atom_site_label_3
_geom_angle_site_symmetry_1
_geom_angle_site_symmetry_3
_geom_angle
O22 Na1 O2 . . 103.9(2)
O22 Na1 O5 . . 94.4(2)
O2 Na1 O5 . . 66.7(3)
O22 Na1 O25 . . 68.28(17)
O2 Na1 O25 . . 87.7(3)
O5 Na1 O25 . . 145.2(2)
O22 Na1 P7 . . 98.77(15)
O2 Na1 P7 . . 149.1(2)
O5 Na1 P7 . . 91.0(2)
O25 Na1 P7 . . 120.47(16)
O22 Na1 P3 . . 155.08(17)
O2 Na1 P3 . . 96.39(19)
O5 Na1 P3 . . 107.0(2)
O25 Na1 P3 . . 98.61(13)
P7 Na1 P3 . . 68.87(7)
O32 Na2 O35 . . 72.70(15)
O32 Na2 O12 . . 143.5(2)
O35 Na2 O12 . . 79.73(18)
O32 Na2 O15 . . 83.27(18)
O35 Na2 O15 . . 88.90(18)
O12 Na2 O15 . . 72.5(2)
O32 Na2 P3 . 3_766 112.48(14)
O35 Na2 P3 . 3_766 174.82(16)
O12 Na2 P3 . 3_766 95.54(15)
O15 Na2 P3 . 3_766 91.70(15)
O32 Na2 P5 . . 92.49(13)
O35 Na2 P5 . . 101.67(15)
O12 Na2 P5 . . 116.6(2)
O15 Na2 P5 . . 166.94(18)
P3 Na2 P5 3_766 . 78.47(7)
P5 P1 P2 . . 104.28(10)
P5 P1 P6 . . 98.35(9)
P2 P1 P6 . . 59.87(8)
P3 P2 P6 . . 105.38(9)
P3 P2 P1 . . 107.36(11)
P6 P2 P1 . . 60.24(8)
P2 P3 P4 . . 99.58(10)
P2 P3 Na2 . 3_766 101.80(8)
P4 P3 Na2 . 3_766 110.38(10)
P2 P3 Na1 . . 96.57(9)
P4 P3 Na1 . . 79.36(8)
Na2 P3 Na1 3_766 . 157.19(10)
P3 P4 P7 . . 104.17(10)
P3 P4 P5 . . 103.39(9)
P7 P4 P5 . . 94.01(9)
P1 P5 P4 . . 101.41(10)
P1 P5 P5 . 3_766 97.63(11)
P4 P5 P5 . 3_766 103.11(11)
P1 P5 Na2 . . 104.54(10)
P4 P5 Na2 . . 131.91(8)
P5 P5 Na2 3_766 . 112.56(11)
P7 P6 P2 . . 106.27(10)
P7 P6 P1 . . 107.10(10)
P2 P6 P1 . . 59.89(8)
P6 P7 P4 . . 98.78(8)
P6 P7 Na1 . . 95.74(10)
P4 P7 Na1 . . 79.68(8)
O2 C1 H1A . . 109.5
O2 C1 H1B . . 109.5
H1A C1 H1B . . 109.5
O2 C1 H1C . . 109.5
H1A C1 H1C . . 109.5
H1B C1 H1C . . 109.5
C3 O2 C1 . . 115.8(9)
C3 O2 Na1 . . 112.0(7)
C1 O2 Na1 . . 120.0(6)
O2 C3 C4 . . 117.8(10)
O2 C3 H3A . . 107.9
C4 C3 H3A . . 107.9
O2 C3 H3B . . 107.9
C4 C3 H3B . . 107.9
H3A C3 H3B . . 107.2
O5 C4 C3 . . 117.8(10)
O5 C4 H4A . . 107.9
C3 C4 H4A . . 107.9
O5 C4 H4B . . 107.9
C3 C4 H4B . . 107.9
H4A C4 H4B . . 107.2
C4 O5 C6 . . 117.8(9)
C4 O5 Na1 . . 114.4(7)
C6 O5 Na1 . . 127.3(6)
O5 C6 H6A . . 109.5
O5 C6 H6B . . 109.5
H6A C6 H6B . . 109.5
O5 C6 H6C . . 109.5
H6A C6 H6C . . 109.5
H6B C6 H6C . . 109.5
O12 C11 H11A . . 109.5
O12 C11 H11B . . 109.5
H11A C11 H11B . . 109.5
O12 C11 H11C . . 109.5
H11A C11 H11C . . 109.5
H11B C11 H11C . . 109.5
C11 O12 C13 . . 115.3(9)
C11 O12 Na2 . . 114.3(5)
C13 O12 Na2 . . 105.3(6)
O12 C13 C14 . . 114.9(9)
O12 C13 H13A . . 108.5
C14 C13 H13A . . 108.5
O12 C13 H13B . . 108.5
C14 C13 H13B . . 108.5
H13A C13 H13B . . 107.5
O15 C14 C13 . . 109.0(9)
O15 C14 H14A . . 109.9
C13 C14 H14A . . 109.9
O15 C14 H14B . . 109.9
C13 C14 H14B . . 109.9
H14A C14 H14B . . 108.3
C14 O15 C16 . . 111.6(8)
C14 O15 Na2 . . 110.3(6)
C16 O15 Na2 . . 116.6(5)
O15 C16 H16A . . 109.5
O15 C16 H16B . . 109.5
H16A C16 H16B . . 109.5
O15 C16 H16C . . 109.5
H16A C16 H16C . . 109.5
H16B C16 H16C . . 109.5
O22 C21 H21A . . 109.5
O22 C21 H21B . . 109.5
H21A C21 H21B . . 109.5
O22 C21 H21C . . 109.5
H21A C21 H21C . . 109.5
H21B C21 H21C . . 109.5
C23 O22 C21 . . 114.2(6)
C23 O22 Na1 . . 115.7(4)
C21 O22 Na1 . . 125.5(5)
O22 C23 C24 . . 109.3(6)
O22 C23 H23A . . 109.8
C24 C23 H23A . . 109.8
O22 C23 H23B . . 109.8
C24 C23 H23B . . 109.8
H23A C23 H23B . . 108.3
O25 C24 C23 . . 110.9(6)
O25 C24 H24A . . 109.5
C23 C24 H24A . . 109.5
O25 C24 H24B . . 109.5
C23 C24 H24B . . 109.5
H24A C24 H24B . . 108.0
C24 O25 C26 . . 113.5(6)
C24 O25 Na1 . . 99.2(4)
C26 O25 Na1 . . 120.9(4)
O25 C26 H26A . . 109.5
O25 C26 H26B . . 109.5
H26A C26 H26B . . 109.5
O25 C26 H26C . . 109.5
H26A C26 H26C . . 109.5
H26B C26 H26C . . 109.5
O32 C31 H31A . . 109.5
O32 C31 H31B . . 109.5
H31A C31 H31B . . 109.5
O32 C31 H31C . . 109.5
H31A C31 H31C . . 109.5
H31B C31 H31C . . 109.5
C31 O32 C33 . . 112.3(5)
C31 O32 Na2 . . 118.1(4)
C33 O32 Na2 . . 106.7(4)
O32 C33 C34 . . 113.1(6)
O32 C33 H33A . . 109.0
C34 C33 H33A . . 109.0
O32 C33 H33B . . 109.0
C34 C33 H33B . . 109.0
H33A C33 H33B . . 107.8
O35 C34 C33 . . 107.6(5)
O35 C34 H34A . . 110.2
C33 C34 H34A . . 110.2
O35 C34 H34B . . 110.2
C33 C34 H34B . . 110.2
H34A C34 H34B . . 108.5
C36 O35 C34 . . 112.4(5)
C36 O35 Na2 . . 121.0(4)
C34 O35 Na2 . . 110.0(4)
O35 C36 H36A . . 109.5
O35 C36 H36B . . 109.5
H36A C36 H36B . . 109.5
O35 C36 H36C . . 109.5
H36A C36 H36C . . 109.5
H36B C36 H36C . . 109.5

loop_
_geom_bond_atom_site_label_1
_geom_bond_atom_site_label_2
_geom_bond_site_symmetry_2
_geom_bond_distance
_geom_bond_publ_flag
Na1 O22 . 2.408(5) y
Na1 O2 . 2.428(7) y
Na1 O5 . 2.522(7) y
Na1 O25 . 2.536(6) y
Na1 P7 . 3.022(3) y
Na1 P3 . 3.042(3) y
Na2 O32 . 2.405(5) y
Na2 O35 . 2.436(5) y
Na2 O12 . 2.443(6) y
Na2 O15 . 2.447(6) y
Na2 P3 3_766 2.945(3) y
Na2 P5 . 3.073(3) y
P1 P5 . 2.194(3) y
P1 P2 . 2.251(3) y
P1 P6 . 2.259(2) y
P2 P3 . 2.153(3) y
P2 P6 . 2.250(3) y
P3 P4 . 2.168(2) y
P4 P7 . 2.178(2) y
P4 P5 . 2.221(2) y
P5 P5 3_766 2.241(3) y
P6 P7 . 2.167(3) y
P3 Na2 3_766 2.945(3) ?
C1 O2 . 1.404(11) ?
C1 H1A . 0.9800 ?
C1 H1B . 0.9800 ?
C1 H1C . 0.9800 ?
O2 C3 . 1.354(13) ?
C3 C4 . 1.416(14) ?
C3 H3A . 0.9900 ?
C3 H3B . 0.9900 ?
C4 O5 . 1.315(11) ?
C4 H4A . 0.9900 ?
C4 H4B . 0.9900 ?
O5 C6 . 1.377(11) ?
C6 H6A . 0.9800 ?
C6 H6B . 0.9800 ?
C6 H6C . 0.9800 ?
C11 O12 . 1.418(9) ?
C11 H11A . 0.9800 ?
C11 H11B . 0.9800 ?
C11 H11C . 0.9800 ?
O12 C13 . 1.415(14) ?
C13 C14 . 1.502(16) ?
C13 H13A . 0.9900 ?
C13 H13B . 0.9900 ?
C14 O15 . 1.390(11) ?
C14 H14A . 0.9900 ?
C14 H14B . 0.9900 ?
O15 C16 . 1.425(10) ?
C16 H16A . 0.9800 ?
C16 H16B . 0.9800 ?
C16 H16C . 0.9800 ?
C21 O22 . 1.415(7) ?
C21 H21A . 0.9800 ?
C21 H21B . 0.9800 ?
C21 H21C . 0.9800 ?
O22 C23 . 1.406(8) ?
C23 C24 . 1.468(9) ?
C23 H23A . 0.9900 ?
C23 H23B . 0.9900 ?
C24 O25 . 1.408(8) ?
C24 H24A . 0.9900 ?
C24 H24B . 0.9900 ?
O25 C26 . 1.449(8) ?
C26 H26A . 0.9800 ?
C26 H26B . 0.9800 ?
C26 H26C . 0.9800 ?
C31 O32 . 1.418(7) ?
C31 H31A . 0.9800 ?
C31 H31B . 0.9800 ?
C31 H31C . 0.9800 ?
O32 C33 . 1.430(6) ?
C33 C34 . 1.497(10) ?
C33 H33A . 0.9900 ?
C33 H33B . 0.9900 ?
C34 O35 . 1.432(7) ?
C34 H34A . 0.9900 ?
C34 H34B . 0.9900 ?
O35 C36 . 1.422(9) ?
C36 H36A . 0.9800 ?
C36 H36B . 0.9800 ?
C36 H36C . 0.9800 ?

loop_
_geom_torsion_atom_site_label_1
_geom_torsion_atom_site_label_2
_geom_torsion_atom_site_label_3
_geom_torsion_atom_site_label_4
_geom_torsion_site_symmetry_1
_geom_torsion_site_symmetry_4
_geom_torsion
P5 P1 P2 P3 . . -6.66(11)
P6 P1 P2 P3 . . -98.13(10)
P5 P1 P2 P6 . . 91.46(9)
P6 P2 P3 P4 . . -29.54(11)
P1 P2 P3 P4 . . 33.50(10)
P6 P2 P3 Na2 . 3_766 -142.87(10)
P1 P2 P3 Na2 . 3_766 -79.83(10)
P6 P2 P3 Na1 . . 50.73(11)
P1 P2 P3 Na1 . . 113.77(9)
O22 Na1 P3 P2 . . -2.6(4)
O2 Na1 P3 P2 . . 141.9(2)
O5 Na1 P3 P2 . . -150.6(2)
O25 Na1 P3 P2 . . 53.20(16)
P7 Na1 P3 P2 . . -66.22(9)
P4 Na1 P3 P2 . . -98.56(10)
O22 Na1 P3 P4 . . 96.0(4)
O2 Na1 P3 P4 . . -119.6(2)
O5 Na1 P3 P4 . . -52.1(2)
O25 Na1 P3 P4 . . 151.76(15)
P7 Na1 P3 P4 . . 32.33(7)
O22 Na1 P3 Na2 . 3_766 -146.2(4)
O2 Na1 P3 Na2 . 3_766 -1.7(4)
O5 Na1 P3 Na2 . 3_766 65.8(3)
O25 Na1 P3 Na2 . 3_766 -90.4(3)
P7 Na1 P3 Na2 . 3_766 150.2(3)
P4 Na1 P3 Na2 . 3_766 117.9(3)
P2 P3 P4 P7 . . 49.42(10)
Na2 P3 P4 P7 3_766 . 155.91(9)
Na1 P3 P4 P7 . . -45.54(9)
P2 P3 P4 P5 . . -48.30(10)
Na2 P3 P4 P5 3_766 . 58.19(11)
Na1 P3 P4 P5 . . -143.25(9)
P2 P3 P4 Na1 . . 94.95(9)
Na2 P3 P4 Na1 3_766 . -158.56(11)
O22 Na1 P4 P3 . . -141.9(2)
O2 Na1 P4 P3 . . 70.1(2)
O5 Na1 P4 P3 . . 130.35(18)
O25 Na1 P4 P3 . . -38.70(19)
P7 Na1 P4 P3 . . -127.82(11)
O22 Na1 P4 P7 . . -14.1(2)
O2 Na1 P4 P7 . . -162.0(2)
O5 Na1 P4 P7 . . -101.83(17)
O25 Na1 P4 P7 . . 89.1(2)
P3 Na1 P4 P7 . . 127.82(11)
O22 Na1 P4 P5 . . -67.8(3)
O2 Na1 P4 P5 . . 144.3(2)
O5 Na1 P4 P5 . . -155.47(19)
O25 Na1 P4 P5 . . 35.5(3)
P7 Na1 P4 P5 . . -53.64(13)
P3 Na1 P4 P5 . . 74.18(14)
P2 P1 P5 P4 . . -22.46(10)
P6 P1 P5 P4 . . 38.45(10)
P2 P1 P5 P5 . 3_766 82.64(12)
P6 P1 P5 P5 . 3_766 143.55(11)
P2 P1 P5 Na2 . . -161.61(8)
P6 P1 P5 Na2 . . -100.70(9)
P3 P4 P5 P1 . . 44.73(10)
P7 P4 P5 P1 . . -60.87(10)
Na1 P4 P5 P1 . . -15.87(16)
P3 P4 P5 P5 . 3_766 -55.99(14)
P7 P4 P5 P5 . 3_766 -161.60(12)
Na1 P4 P5 P5 . 3_766 -116.59(14)
P3 P4 P5 Na2 . . 166.42(11)
P7 P4 P5 Na2 . . 60.81(14)
Na1 P4 P5 Na2 . . 105.82(16)
O32 Na2 P5 P1 . . 145.08(13)
O35 Na2 P5 P1 . . 72.23(15)
O12 Na2 P5 P1 . . -12.01(18)
O15 Na2 P5 P1 . . -144.3(6)
P3 Na2 P5 P1 3_766 . -102.48(8)
O32 Na2 P5 P4 . . 24.58(18)
O35 Na2 P5 P4 . . -48.26(19)
O12 Na2 P5 P4 . . -132.51(18)
O15 Na2 P5 P4 . . 95.2(6)
P3 Na2 P5 P4 3_766 . 137.03(12)
O32 Na2 P5 P5 . 3_766 -110.08(15)
O35 Na2 P5 P5 . 3_766 177.08(16)
O12 Na2 P5 P5 . 3_766 92.8(2)
O15 Na2 P5 P5 . 3_766 -39.4(7)
P3 Na2 P5 P5 3_766 3_766 2.36(13)
P3 P2 P6 P7 . . 0.84(14)
P1 P2 P6 P7 . . -100.65(11)
P3 P2 P6 P1 . . 101.49(11)
P5 P1 P6 P7 . . -2.49(13)
P2 P1 P6 P7 . . 99.23(11)
P5 P1 P6 P2 . . -101.72(10)
P2 P6 P7 P4 . . 28.01(13)
P1 P6 P7 P4 . . -34.80(12)
P2 P6 P7 Na1 . . -52.39(11)
P1 P6 P7 Na1 . . -115.20(10)
P3 P4 P7 P6 . . -48.41(11)
P5 P4 P7 P6 . . 56.49(11)
Na1 P4 P7 P6 . . -94.28(10)
P3 P4 P7 Na1 . . 45.87(9)
P5 P4 P7 Na1 . . 150.77(9)
O22 Na1 P7 P6 . . -91.75(15)
O2 Na1 P7 P6 . . 131.4(4)
O5 Na1 P7 P6 . . 173.61(17)
O25 Na1 P7 P6 . . -21.85(15)
P3 Na1 P7 P6 . . 65.80(8)
P4 Na1 P7 P6 . . 97.92(8)
O22 Na1 P7 P4 . . 170.34(16)
O2 Na1 P7 P4 . . 33.5(4)
O5 Na1 P7 P4 . . 75.70(18)
O25 Na1 P7 P4 . . -119.76(15)
P3 Na1 P7 P4 . . -32.12(7)
O22 Na1 O2 C3 . . -114.9(7)
O5 Na1 O2 C3 . . -26.0(7)
O25 Na1 O2 C3 . . 178.1(7)
P7 Na1 O2 C3 . . 21.0(9)
P3 Na1 O2 C3 . . 79.7(7)
P4 Na1 O2 C3 . . 43.3(7)
O22 Na1 O2 C1 . . 104.2(7)
O5 Na1 O2 C1 . . -166.9(8)
O25 Na1 O2 C1 . . 37.3(7)
P7 Na1 O2 C1 . . -119.9(7)
P3 Na1 O2 C1 . . -61.1(7)
P4 Na1 O2 C1 . . -97.6(7)
C1 O2 C3 C4 . . -178.0(10)
Na1 O2 C3 C4 . . 39.3(13)
O2 C3 C4 O5 . . -28.1(19)
C3 C4 O5 C6 . . -170.6(11)
C3 C4 O5 Na1 . . 1.7(15)
O22 Na1 O5 C4 . . 116.0(8)
O2 Na1 O5 C4 . . 12.8(8)
O25 Na1 O5 C4 . . 58.7(9)
P7 Na1 O5 C4 . . -145.1(8)
P3 Na1 O5 C4 . . -76.9(8)
P4 Na1 O5 C4 . . -106.9(8)
O22 Na1 O5 C6 . . -72.5(8)
O2 Na1 O5 C6 . . -175.8(9)
O25 Na1 O5 C6 . . -129.9(8)
P7 Na1 O5 C6 . . 26.3(8)
P3 Na1 O5 C6 . . 94.5(8)
P4 Na1 O5 C6 . . 64.5(8)
O32 Na2 O12 C11 . . 161.5(7)
O35 Na2 O12 C11 . . -157.3(8)
O15 Na2 O12 C11 . . 110.6(7)
P3 Na2 O12 C11 3_766 . 20.6(7)
P5 Na2 O12 C11 . . -59.3(8)
O32 Na2 O12 C13 . . 33.9(8)
O35 Na2 O12 C13 . . 75.2(6)
O15 Na2 O12 C13 . . -16.9(6)
P3 Na2 O12 C13 3_766 . -107.0(6)
P5 Na2 O12 C13 . . 173.2(6)
C11 O12 C13 C14 . . -79.8(11)
Na2 O12 C13 C14 . . 47.1(10)
O12 C13 C14 O15 . . -63.4(12)
C13 C14 O15 C16 . . 172.1(8)
C13 C14 O15 Na2 . . 40.8(10)
O32 Na2 O15 C14 . . -166.0(7)
O35 Na2 O15 C14 . . -93.3(6)
O12 Na2 O15 C14 . . -13.7(6)
P3 Na2 O15 C14 3_766 . 81.6(6)
P5 Na2 O15 C14 . . 122.4(8)
O32 Na2 O15 C16 . . 65.3(5)
O35 Na2 O15 C16 . . 138.1(5)
O12 Na2 O15 C16 . . -142.4(5)
P3 Na2 O15 C16 3_766 . -47.1(5)
P5 Na2 O15 C16 . . -6.3(10)
O2 Na1 O22 C23 . . -92.2(6)
O5 Na1 O22 C23 . . -159.2(5)
O25 Na1 O22 C23 . . -10.4(5)
P7 Na1 O22 C23 . . 109.0(5)
P3 Na1 O22 C23 . . 51.3(7)
O2 Na1 O22 C21 . . 62.3(7)
O5 Na1 O22 C21 . . -4.7(6)
O25 Na1 O22 C21 . . 144.1(6)
P7 Na1 O22 C21 . . -96.5(6)
P3 Na1 O22 C21 . . -154.2(6)
C21 O22 C23 C24 . . -176.0(6)
Na1 O22 C23 C24 . . -18.6(8)
O22 C23 C24 O25 . . 60.6(9)
C23 C24 O25 C26 . . 165.3(7)
C23 C24 O25 Na1 . . -65.0(7)
O22 Na1 O25 C24 . . 37.4(4)
O2 Na1 O25 C24 . . 143.3(4)
O5 Na1 O25 C24 . . 102.1(5)
P7 Na1 O25 C24 . . -50.1(4)
P3 Na1 O25 C24 . . -120.6(4)
O22 Na1 O25 C26 . . 162.1(6)
O2 Na1 O25 C26 . . -92.0(6)
O5 Na1 O25 C26 . . -133.3(6)
P7 Na1 O25 C26 . . 74.6(6)
P3 Na1 O25 C26 . . 4.1(6)
P4 Na1 O25 C26 . . 27.5(6)
O35 Na2 O32 C31 . . 109.7(5)
O12 Na2 O32 C31 . . 152.5(5)
O15 Na2 O32 C31 . . -159.3(5)
P3 Na2 O32 C31 3_766 . -70.3(5)
P5 Na2 O32 C31 . . 8.3(5)
O35 Na2 O32 C33 . . -17.7(4)
O12 Na2 O32 C33 . . 25.0(6)
O15 Na2 O32 C33 . . 73.2(4)
P3 Na2 O32 C33 3_766 . 162.3(4)
P5 Na2 O32 C33 . . -119.2(4)
C31 O32 C33 C34 . . -81.9(7)
Na2 O32 C33 C34 . . 48.9(6)
O32 C33 C34 O35 . . -64.1(7)
C33 C34 O35 C36 . . 179.9(6)
C33 C34 O35 Na2 . . 41.9(6)
O32 Na2 O35 C36 . . -147.5(5)
O12 Na2 O35 C36 . . 56.8(5)
O15 Na2 O35 C36 . . 129.2(5)
P3 Na2 O35 C36 3_766 . 32(2)
P5 Na2 O35 C36 . . -58.5(5)
O32 Na2 O35 C34 . . -13.8(4)
O12 Na2 O35 C34 . . -169.5(5)
O15 Na2 O35 C34 . . -97.1(4)
P3 Na2 O35 C34 3_766 . 166.2(17)
P5 Na2 O35 C34 . . 75.2(4)
